data_4109682
loop_
_publ_author_name
'Bradley O. Ashburn'
'Rich G. Carter'
'Lev N. Zakharov'

_publ_section_title
;
 Synthesis of Tetra-ortho-substituted, Phosphorus-Containing and
 Carbonyl-Containing Biaryls Utilizing a Diels-Alder Approach
;
_journal_name_full 'Journal of the American Chemical Society'
_journal_page_first 9109
_journal_page_last 9116
_journal_paper_doi 10.1021/ja071163r
_journal_volume 129
_journal_year 2007
_chemical_formula_sum 'C32 H25 Br N O5 P'
_chemical_formula_weight 614.41
_chemical_name_systematic
; 
 ? 
;
_space_group_IT_number 14
_symmetry_cell_setting monoclinic
_symmetry_space_group_name_Hall '-P 2yn'
_symmetry_space_group_name_H-M 'P 1 21/n 1'
_atom_sites_solution_hydrogens geom
_atom_sites_solution_primary direct
_atom_sites_solution_secondary difmap
_audit_creation_method SHELXL-97
_cell_angle_alpha 90.00
_cell_angle_beta 93.7830(10)
_cell_angle_gamma 90.00
_cell_formula_units_Z 4
_cell_length_a 10.1113(4)
_cell_length_b 10.0065(4)
_cell_length_c 27.0271(11)
_cell_measurement_reflns_used 6270
_cell_measurement_temperature 153(2)
_cell_measurement_theta_max 27.46
_cell_measurement_theta_min 2.20
_cell_volume 2728.61(19)
_computing_cell_refinement 'Bruker SMART'
_computing_data_collection 'Bruker SMART'
_computing_data_reduction 'Bruker SAINT'
_computing_molecular_graphics 'Bruker SHELXTL'
_computing_publication_material 'Bruker SHELXTL'
_computing_structure_refinement 'SHELXL-97 (Sheldrick, 1997)'
_computing_structure_solution 'SHELXS-97 (Sheldrick, 1990)'
_diffrn_ambient_temperature 153(2)
_diffrn_measured_fraction_theta_full 0.967
_diffrn_measured_fraction_theta_max 0.967
_diffrn_measurement_device_type 'CCD area detector'
_diffrn_measurement_method 'phi and omega scans'
_diffrn_radiation_monochromator graphite
_diffrn_radiation_source 'fine-focus sealed tube'
_diffrn_radiation_type MoK\a
_diffrn_radiation_wavelength 0.71073
_diffrn_reflns_av_R_equivalents 0.0263
_diffrn_reflns_av_sigmaI/netI 0.0283
_diffrn_reflns_limit_h_max 13
_diffrn_reflns_limit_h_min -13
_diffrn_reflns_limit_k_max 13
_diffrn_reflns_limit_k_min -11
_diffrn_reflns_limit_l_max 35
_diffrn_reflns_limit_l_min -31
_diffrn_reflns_number 21898
_diffrn_reflns_theta_full 28.00
_diffrn_reflns_theta_max 28.00
_diffrn_reflns_theta_min 1.51
_exptl_absorpt_coefficient_mu 1.609
_exptl_absorpt_correction_T_max 1.000
_exptl_absorpt_correction_T_min 0.920
_exptl_absorpt_correction_type multi-scan
_exptl_absorpt_process_details SADABS
_exptl_crystal_colour yellow
_exptl_crystal_density_diffrn 1.496
_exptl_crystal_density_meas 0
_exptl_crystal_description block
_exptl_crystal_F_000 1256
_exptl_crystal_size_max 0.24
_exptl_crystal_size_mid 0.18
_exptl_crystal_size_min 0.10
_refine_diff_density_max 0.644
_refine_diff_density_min -0.374
_refine_diff_density_rms 0.067
_refine_ls_extinction_method none
_refine_ls_goodness_of_fit_ref 1.032
_refine_ls_hydrogen_treatment refall
_refine_ls_matrix_type full
_refine_ls_number_parameters 461
_refine_ls_number_reflns 6376
_refine_ls_number_restraints 0
_refine_ls_restrained_S_all 1.032
_refine_ls_R_factor_all 0.0481
_refine_ls_R_factor_gt 0.0361
_refine_ls_shift/su_max 0.002
_refine_ls_shift/su_mean 0.000
_refine_ls_structure_factor_coef Fsqd
_refine_ls_weighting_details 'calc w=1/[\s^2^(Fo^2^)+(0.0560P)^2^+0.6912P] where P=(Fo^2^+2Fc^2^)/3'
_refine_ls_weighting_scheme calc
_refine_ls_wR_factor_gt 0.0905
_refine_ls_wR_factor_ref 0.0962
_reflns_number_gt 5224
_reflns_number_total 6376
_reflns_threshold_expression >2sigma(I)
_cod_data_source_file ja071163rsi20070216_084233.cif
_cod_data_source_block 14a
_cod_database_code 4109682

loop_
_symmetry_equiv_pos_as_xyz
'x, y, z'
'-x+1/2, y+1/2, -z+1/2'
'-x, -y, -z'
'x-1/2, -y-1/2, z-1/2'

loop_
_atom_site_label
_atom_site_type_symbol
_atom_site_fract_x
_atom_site_fract_y
_atom_site_fract_z
_atom_site_U_iso_or_equiv
_atom_site_adp_type
_atom_site_occupancy
_atom_site_symmetry_multiplicity
_atom_site_calc_flag
Br1 Br 0.82303(2) 0.99602(2) 0.017743(8) 0.03406(8) Uani 1 1 d
P1 P 1.02548(5) 0.79242(5) 0.168770(17) 0.02055(11) Uani 1 1 d
O1 O 0.85188(17) 0.49638(13) 0.10562(6) 0.0338(4) Uani 1 1 d
O2 O 0.72549(18) 0.51233(15) 0.16662(6) 0.0397(4) Uani 1 1 d
O3 O 1.32782(13) 0.66257(17) 0.03452(6) 0.0339(3) Uani 1 1 d
O4 O 0.85567(12) 0.67315(14) -0.01125(5) 0.0232(3) Uani 1 1 d
O5 O 0.96374(13) 0.68113(13) 0.19545(5) 0.0265(3) Uani 1 1 d
N1 N 0.77264(17) 0.55511(18) 0.12936(6) 0.0291(4) Uani 1 1 d
C1 C 0.73553(18) 0.8805(2) 0.06054(7) 0.0249(4) Uani 1 1 d
C2 C 0.6082(2) 0.9173(2) 0.07211(9) 0.0347(5) Uani 1 1 d
C3 C 0.5406(2) 0.8387(3) 0.10392(10) 0.0405(6) Uani 1 1 d
C4 C 0.5965(2) 0.7233(2) 0.12315(9) 0.0347(5) Uani 1 1 d
C5 C 0.72289(18) 0.6873(2) 0.11055(7) 0.0238(4) Uani 1 1 d
C6 C 0.79858(17) 0.76533(19) 0.07993(7) 0.0203(4) Uani 1 1 d
C7 C 0.93866(17) 0.73482(18) 0.06877(7) 0.0193(4) Uani 1 1 d
C8 C 1.04659(18) 0.75263(18) 0.10399(7) 0.0206(4) Uani 1 1 d
C9 C 1.17506(18) 0.7272(2) 0.09066(7) 0.0238(4) Uani 1 1 d
C10 C 1.19768(18) 0.6839(2) 0.04314(7) 0.0247(4) Uani 1 1 d
C11 C 1.09302(18) 0.6644(2) 0.00816(7) 0.0221(4) Uani 1 1 d
C12 C 0.96390(17) 0.69066(19) 0.02143(7) 0.0203(4) Uani 1 1 d
C13 C 1.3569(2) 0.6216(3) -0.01421(9) 0.0405(6) Uani 1 1 d
C14 C 0.88372(19) 0.6615(2) -0.06242(7) 0.0257(4) Uani 1 1 d
C15 C 0.75945(18) 0.6657(2) -0.09569(7) 0.0247(4) Uani 1 1 d
C16 C 0.6490(2) 0.7396(3) -0.08525(8) 0.0364(5) Uani 1 1 d
C17 C 0.5402(2) 0.7459(3) -0.11942(9) 0.0424(6) Uani 1 1 d
C18 C 0.5420(2) 0.6796(2) -0.16415(8) 0.0349(5) Uani 1 1 d
C19 C 0.6510(2) 0.6052(2) -0.17452(8) 0.0346(5) Uani 1 1 d
C20 C 0.7592(2) 0.5977(2) -0.14056(8) 0.0315(5) Uani 1 1 d
C21 C 0.93220(17) 0.94522(19) 0.17132(7) 0.0210(4) Uani 1 1 d
C22 C 0.95342(19) 1.0550(2) 0.14100(7) 0.0259(4) Uani 1 1 d
C23 C 0.8853(2) 1.1734(2) 0.14768(8) 0.0295(4) Uani 1 1 d
C24 C 0.79602(19) 1.1825(2) 0.18442(8) 0.0287(4) Uani 1 1 d
C25 C 0.7727(2) 1.0745(2) 0.21412(8) 0.0294(4) Uani 1 1 d
C26 C 0.84044(19) 0.9550(2) 0.20753(8) 0.0258(4) Uani 1 1 d
C27 C 1.19193(18) 0.82960(19) 0.19473(7) 0.0226(4) Uani 1 1 d
C28 C 1.2577(2) 0.7260(2) 0.22037(8) 0.0290(4) Uani 1 1 d
C29 C 1.3851(2) 0.7440(2) 0.24173(9) 0.0349(5) Uani 1 1 d
C30 C 1.4470(2) 0.8660(2) 0.23806(8) 0.0346(5) Uani 1 1 d
C31 C 1.3834(2) 0.9696(2) 0.21222(9) 0.0331(5) Uani 1 1 d
C32 C 1.2561(2) 0.9515(2) 0.19039(8) 0.0281(4) Uani 1 1 d
H2 H 0.557(3) 1.001(2) 0.0543(10) 0.040(7) Uiso 1 1 d
H3 H 0.454(3) 0.865(2) 0.1106(9) 0.041(7) Uiso 1 1 d
H4 H 0.555(2) 0.671(2) 0.1429(9) 0.038(7) Uiso 1 1 d
H9 H 1.244(2) 0.739(2) 0.1136(8) 0.029(6) Uiso 1 1 d
H11 H 1.1057(19) 0.634(2) -0.0222(8) 0.020(5) Uiso 1 1 d
H13A H 1.455(3) 0.626(3) -0.0131(10) 0.052(7) Uiso 1 1 d
H13B H 1.317(3) 0.532(3) -0.0233(10) 0.043(7) Uiso 1 1 d
H13C H 1.317(3) 0.682(3) -0.0384(10) 0.051(8) Uiso 1 1 d
H14A H 0.938(2) 0.735(2) -0.0690(8) 0.027(6) Uiso 1 1 d
H14B H 0.928(2) 0.581(2) -0.0676(8) 0.026(6) Uiso 1 1 d
H16 H 0.646(3) 0.782(3) -0.0561(10) 0.047(7) Uiso 1 1 d
H17 H 0.469(3) 0.804(3) -0.1125(10) 0.057(8) Uiso 1 1 d
H18 H 0.472(2) 0.684(2) -0.1861(9) 0.031(6) Uiso 1 1 d
H19 H 0.648(2) 0.552(3) -0.2049(10) 0.043(7) Uiso 1 1 d
H20 H 0.841(3) 0.549(3) -0.1480(10) 0.052(8) Uiso 1 1 d
H22 H 1.016(2) 1.050(3) 0.1153(9) 0.036(6) Uiso 1 1 d
H23 H 0.894(2) 1.246(2) 0.1255(9) 0.032(6) Uiso 1 1 d
H24 H 0.7575(19) 1.266(2) 0.1884(7) 0.018(5) Uiso 1 1 d
H25 H 0.714(2) 1.079(3) 0.2387(9) 0.040(7) Uiso 1 1 d
H26 H 0.824(2) 0.881(2) 0.2262(8) 0.023(5) Uiso 1 1 d
H28 H 1.217(2) 0.648(2) 0.2231(8) 0.025(6) Uiso 1 1 d
H29 H 1.428(2) 0.671(2) 0.2596(9) 0.035(6) Uiso 1 1 d
H30 H 1.532(3) 0.883(3) 0.2536(9) 0.044(7) Uiso 1 1 d
H31 H 1.422(2) 1.048(3) 0.2101(9) 0.033(6) Uiso 1 1 d
H32 H 1.219(2) 1.023(2) 0.1736(9) 0.028(6) Uiso 1 1 d

loop_
_atom_site_aniso_label
_atom_site_aniso_U_11
_atom_site_aniso_U_22
_atom_site_aniso_U_33
_atom_site_aniso_U_23
_atom_site_aniso_U_13
_atom_site_aniso_U_12
Br1 0.03666(13) 0.02886(13) 0.03674(14) 0.01000(9) 0.00296(9) 0.00205(8)
P1 0.0209(2) 0.0208(2) 0.0199(2) 0.00136(18) 0.00127(17) 0.00028(18)
O1 0.0406(9) 0.0222(8) 0.0392(9) -0.0008(6) 0.0068(7) 0.0029(6)
O2 0.0486(10) 0.0387(10) 0.0331(9) 0.0068(7) 0.0121(7) -0.0138(7)
O3 0.0183(6) 0.0520(10) 0.0318(8) -0.0077(7) 0.0054(5) 0.0043(6)
O4 0.0196(6) 0.0327(8) 0.0175(6) -0.0004(5) 0.0022(5) 0.0001(5)
O5 0.0289(7) 0.0248(7) 0.0259(7) 0.0052(6) 0.0018(5) -0.0033(6)
N1 0.0319(9) 0.0331(10) 0.0225(9) -0.0019(7) 0.0045(7) -0.0145(8)
C1 0.0232(9) 0.0228(10) 0.0289(10) -0.0013(8) 0.0024(7) -0.0004(7)
C2 0.0242(10) 0.0315(12) 0.0483(13) -0.0065(10) 0.0011(9) 0.0068(9)
C3 0.0222(10) 0.0427(14) 0.0580(15) -0.0113(12) 0.0127(10) 0.0029(9)
C4 0.0277(10) 0.0379(13) 0.0403(13) -0.0047(10) 0.0154(9) -0.0093(9)
C5 0.0241(9) 0.0238(10) 0.0237(10) -0.0044(8) 0.0040(7) -0.0038(7)
C6 0.0194(8) 0.0218(9) 0.0200(9) -0.0034(7) 0.0025(7) -0.0011(7)
C7 0.0179(8) 0.0177(9) 0.0225(9) 0.0022(7) 0.0038(7) 0.0008(7)
C8 0.0226(9) 0.0183(9) 0.0210(9) 0.0013(7) 0.0034(7) 0.0010(7)
C9 0.0196(9) 0.0279(11) 0.0238(10) -0.0008(8) -0.0006(7) -0.0002(7)
C10 0.0192(9) 0.0254(10) 0.0301(10) 0.0016(8) 0.0057(7) 0.0027(7)
C11 0.0228(9) 0.0240(10) 0.0199(9) -0.0005(8) 0.0049(7) 0.0013(7)
C12 0.0194(8) 0.0206(9) 0.0212(9) 0.0032(7) 0.0026(7) -0.0002(7)
C13 0.0245(11) 0.0602(17) 0.0380(13) -0.0078(12) 0.0108(9) 0.0082(11)
C14 0.0239(9) 0.0341(12) 0.0195(10) -0.0002(8) 0.0049(7) 0.0015(9)
C15 0.0244(9) 0.0295(11) 0.0205(9) 0.0051(8) 0.0031(7) 0.0007(8)
C16 0.0294(11) 0.0535(15) 0.0262(11) -0.0104(10) 0.0016(8) 0.0081(10)
C17 0.0281(11) 0.0604(17) 0.0382(13) -0.0090(12) -0.0011(9) 0.0115(11)
C18 0.0300(11) 0.0452(14) 0.0286(11) 0.0011(10) -0.0053(9) 0.0017(10)
C19 0.0421(12) 0.0388(13) 0.0222(11) -0.0025(9) -0.0025(9) 0.0071(10)
C20 0.0352(11) 0.0347(12) 0.0243(10) -0.0011(9) 0.0008(8) 0.0116(9)
C21 0.0200(8) 0.0225(10) 0.0203(9) -0.0008(7) -0.0007(7) 0.0004(7)
C22 0.0257(9) 0.0280(11) 0.0243(10) 0.0030(8) 0.0050(8) 0.0025(8)
C23 0.0295(10) 0.0267(11) 0.0325(11) 0.0048(9) 0.0042(8) 0.0045(8)
C24 0.0243(9) 0.0278(11) 0.0337(11) -0.0033(9) 0.0001(8) 0.0062(8)
C25 0.0231(9) 0.0388(13) 0.0266(11) -0.0027(9) 0.0056(8) 0.0030(8)
C26 0.0233(9) 0.0302(11) 0.0242(10) 0.0031(9) 0.0032(7) -0.0010(8)
C27 0.0221(9) 0.0251(10) 0.0205(9) -0.0028(8) 0.0013(7) 0.0012(7)
C28 0.0288(10) 0.0253(11) 0.0323(11) 0.0021(9) -0.0030(8) -0.0006(8)
C29 0.0294(11) 0.0368(13) 0.0374(12) 0.0047(10) -0.0057(9) 0.0043(9)
C30 0.0235(10) 0.0434(13) 0.0365(12) -0.0016(10) -0.0020(9) -0.0008(9)
C31 0.0265(10) 0.0307(12) 0.0422(13) -0.0022(10) 0.0034(9) -0.0057(9)
C32 0.0273(10) 0.0267(11) 0.0305(11) 0.0015(9) 0.0022(8) 0.0005(8)

loop_
_atom_type_symbol
_atom_type_description
_atom_type_scat_dispersion_real
_atom_type_scat_dispersion_imag
_atom_type_scat_source
C C 0.0033 0.0016 'International Tables Vol C Tables 4.2.6.8 and 6.1.1.4'
H H 0.0000 0.0000 'International Tables Vol C Tables 4.2.6.8 and 6.1.1.4'
N N 0.0061 0.0033 'International Tables Vol C Tables 4.2.6.8 and 6.1.1.4'
O O 0.0106 0.0060 'International Tables Vol C Tables 4.2.6.8 and 6.1.1.4'
P P 0.1023 0.0942 'International Tables Vol C Tables 4.2.6.8 and 6.1.1.4'
Br Br -0.2901 2.4595 'International Tables Vol C Tables 4.2.6.8 and 6.1.1.4'

loop_
_geom_angle_atom_site_label_1
_geom_angle_atom_site_label_2
_geom_angle_atom_site_label_3
_geom_angle
O5 P1 C21 112.33(8)
O5 P1 C27 111.94(8)
C21 P1 C27 106.58(9)
O5 P1 C8 112.46(8)
C21 P1 C8 108.50(8)
C27 P1 C8 104.56(8)
C10 O3 C13 117.44(16)
C12 O4 C14 115.54(14)
O1 N1 O2 125.13(19)
O1 N1 C5 117.99(16)
O2 N1 C5 116.81(18)
C2 C1 C6 122.48(19)
C2 C1 Br1 116.82(16)
C6 C1 Br1 120.69(14)
C3 C2 C1 119.5(2)
C3 C2 H2 118.6(14)
C1 C2 H2 121.7(14)
C4 C3 C2 120.4(2)
C4 C3 H3 121.7(15)
C2 C3 H3 117.8(15)
C3 C4 C5 119.2(2)
C3 C4 H4 122.1(16)
C5 C4 H4 118.8(16)
C4 C5 C6 123.10(19)
C4 C5 N1 116.14(18)
C6 C5 N1 120.68(16)
C5 C6 C1 115.24(17)
C5 C6 C7 124.43(17)
C1 C6 C7 120.31(16)
C12 C7 C8 118.63(16)
C12 C7 C6 118.83(16)
C8 C7 C6 122.52(16)
C9 C8 C7 119.66(17)
C9 C8 P1 117.29(14)
C7 C8 P1 122.78(13)
C10 C9 C8 120.61(17)
C10 C9 H9 120.2(14)
C8 C9 H9 119.2(14)
O3 C10 C11 124.18(18)
O3 C10 C9 115.16(17)
C11 C10 C9 120.66(17)
C10 C11 C12 118.78(18)
C10 C11 H11 121.7(13)
C12 C11 H11 119.5(13)
O4 C12 C7 116.44(15)
O4 C12 C11 121.90(16)
C7 C12 C11 121.65(16)
O3 C13 H13A 103.1(16)
O3 C13 H13B 112.1(15)
H13A C13 H13B 116(2)
O3 C13 H13C 110.0(16)
H13A C13 H13C 112(2)
H13B C13 H13C 104(2)
O4 C14 C15 111.42(15)
O4 C14 H14A 105.9(14)
C15 C14 H14A 110.2(13)
O4 C14 H14B 110.0(13)
C15 C14 H14B 109.0(13)
H14A C14 H14B 110.3(19)
C16 C15 C20 118.97(19)
C16 C15 C14 123.30(19)
C20 C15 C14 117.62(18)
C15 C16 C17 120.2(2)
C15 C16 H16 120.3(17)
C17 C16 H16 119.5(17)
C18 C17 C16 120.2(2)
C18 C17 H17 121.3(17)
C16 C17 H17 118.1(17)
C19 C18 C17 119.8(2)
C19 C18 H18 120.2(15)
C17 C18 H18 120.0(15)
C18 C19 C20 120.3(2)
C18 C19 H19 118.9(15)
C20 C19 H19 120.6(15)
C19 C20 C15 120.5(2)
C19 C20 H20 121.5(16)
C15 C20 H20 117.8(16)
C22 C21 C26 119.45(19)
C22 C21 P1 123.01(15)
C26 C21 P1 117.43(15)
C23 C22 C21 119.91(19)
C23 C22 H22 119.3(15)
C21 C22 H22 120.8(15)
C24 C23 C22 120.1(2)
C24 C23 H23 119.8(14)
C22 C23 H23 120.0(14)
C25 C24 C23 120.66(19)
C25 C24 H24 123.2(12)
C23 C24 H24 116.0(12)
C24 C25 C26 119.64(19)
C24 C25 H25 121.9(16)
C26 C25 H25 118.5(16)
C21 C26 C25 120.3(2)
C21 C26 H26 119.0(13)
C25 C26 H26 120.7(13)
C32 C27 C28 119.05(18)
C32 C27 P1 124.89(15)
C28 C27 P1 116.06(15)
C29 C28 C27 120.7(2)
C29 C28 H28 119.9(14)
C27 C28 H28 119.4(14)
C30 C29 C28 119.9(2)
C30 C29 H29 121.2(14)
C28 C29 H29 118.9(14)
C29 C30 C31 120.1(2)
C29 C30 H30 122.0(16)
C31 C30 H30 117.8(16)
C30 C31 C32 120.1(2)
C30 C31 H31 120.4(16)
C32 C31 H31 119.4(16)
C27 C32 C31 120.1(2)
C27 C32 H32 123.1(15)
C31 C32 H32 116.8(15)

loop_
_geom_bond_atom_site_label_1
_geom_bond_atom_site_label_2
_geom_bond_distance
Br1 C1 1.895(2)
P1 O5 1.4864(14)
P1 C21 1.800(2)
P1 C27 1.8187(19)
P1 C8 1.8217(19)
O1 N1 1.211(2)
O2 N1 1.220(2)
O3 C10 1.368(2)
O3 C13 1.428(3)
O4 C12 1.372(2)
O4 C14 1.435(2)
N1 C5 1.492(3)
C1 C2 1.394(3)
C1 C6 1.402(3)
C2 C3 1.379(3)
C2 H2 1.08(2)
C3 C4 1.373(4)
C3 H3 0.94(2)
C4 C5 1.391(3)
C4 H4 0.87(3)
C5 C6 1.402(3)
C6 C7 1.499(2)
C7 C12 1.393(3)
C7 C8 1.411(2)
C8 C9 1.394(3)
C9 C10 1.389(3)
C9 H9 0.91(2)
C10 C11 1.385(3)
C11 C12 1.401(2)
C11 H11 0.89(2)
C13 H13A 0.99(3)
C13 H13B 1.01(3)
C13 H13C 0.96(3)
C14 C15 1.497(3)
C14 H14A 0.94(2)
C14 H14B 0.94(2)
C15 C16 1.384(3)
C15 C20 1.390(3)
C16 C17 1.391(3)
C16 H16 0.89(3)
C17 C18 1.380(3)
C17 H17 0.95(3)
C18 C19 1.373(3)
C18 H18 0.90(2)
C19 C20 1.383(3)
C19 H19 0.98(3)
C20 H20 0.99(3)
C21 C22 1.395(3)
C21 C26 1.396(3)
C22 C23 1.388(3)
C22 H22 0.97(2)
C23 C24 1.388(3)
C23 H23 0.95(2)
C24 C25 1.376(3)
C24 H24 0.93(2)
C25 C26 1.395(3)
C25 H25 0.92(3)
C26 H26 0.91(2)
C27 C32 1.390(3)
C27 C28 1.391(3)
C28 C29 1.389(3)
C28 H28 0.89(2)
C29 C30 1.378(3)
C29 H29 0.96(2)
C30 C31 1.384(3)
C30 H30 0.95(3)
C31 C32 1.392(3)
C31 H31 0.88(3)
C32 H32 0.91(2)

loop_
_cod_related_entry_id
_cod_related_entry_database
_cod_related_entry_code
1 ChemSpider 26576751
